data_4122745
loop_
_publ_author_name
'Hirai, Kenji'
'Reboul, Julien'
'Morone, Nobuhiro'
'Heuser, John E.'
'Furukawa, Shuhei'
'Kitagawa, Susumu'

_publ_section_title
;
 Diffusion-coupled molecular assembly: structuring of coordination
 polymers across multiple length scales.
;
_journal_issue 42
_journal_name_full 'Journal of the American Chemical Society'
_journal_page_first 14966
_journal_page_last 14973
_journal_paper_doi 10.1021/ja507971r
_journal_volume 136
_journal_year 2014
_chemical_formula_moiety 'C34 H20 N2 O8 Zn2'
_chemical_formula_sum 'C34 H20 N2 O8 Zn2'
_chemical_formula_weight 715.31
_space_group_IT_number 123
_symmetry_cell_setting tetragonal
_symmetry_Int_Tables_number 123
_symmetry_space_group_name_Hall '-P 4 2'
_symmetry_space_group_name_H-M 'P 4/m m m'
_atom_sites_solution_hydrogens geom
_atom_sites_solution_primary direct
_atom_sites_solution_secondary difmap
_cell_angle_alpha 90.0000
_cell_angle_beta 90.0000
_cell_angle_gamma 90.0000
_cell_formula_units_Z 1
_cell_length_a 10.9396(6)
_cell_length_b 10.9396(6)
_cell_length_c 14.0640(11)
_cell_measurement_reflns_used 4398
_cell_measurement_temperature 223
_cell_measurement_theta_max 27.44
_cell_measurement_theta_min 3.01
_cell_volume 1683.11(19)
_computing_cell_refinement CrystalClear
_computing_data_collection 'CrystalClear (Rigaku Inc., 2008)'
_computing_data_reduction CrystalClear
_computing_molecular_graphics 'CrystalStructure 4.0'
_computing_publication_material 'CrystalStructure 4.0 (Rigaku, 2010)'
_computing_structure_refinement 'SHELXL97 (Sheldrick, 2008)'
_computing_structure_solution 'SIR2002 (Burla, et al., 2003)'
_diffrn_ambient_temperature 223
_diffrn_detector_area_resol_mean 7.314
_diffrn_measured_fraction_theta_full 0.992
_diffrn_measured_fraction_theta_max 0.992
_diffrn_measurement_device_type 'Rigaku Mercury70'
_diffrn_measurement_method \w
_diffrn_radiation_type 'Mo K\a'
_diffrn_radiation_wavelength 0.71070
_diffrn_reflns_av_R_equivalents 0.0970
_diffrn_reflns_limit_h_max 14
_diffrn_reflns_limit_h_min -14
_diffrn_reflns_limit_k_max 14
_diffrn_reflns_limit_k_min -13
_diffrn_reflns_limit_l_max 15
_diffrn_reflns_limit_l_min -18
_diffrn_reflns_number 13126
_diffrn_reflns_theta_full 27.51
_diffrn_reflns_theta_max 27.51
_diffrn_standards_number 0
_exptl_absorpt_coefficient_mu 0.776
_exptl_absorpt_correction_T_max 0.856
_exptl_absorpt_correction_T_min 0.345
_exptl_absorpt_correction_type multi-scan
_exptl_absorpt_process_details 'REQAB (Rigaku, 1998)'
_exptl_crystal_colour colorless
_exptl_crystal_density_diffrn 0.706
_exptl_crystal_density_method 'not measured'
_exptl_crystal_description prism
_exptl_crystal_F_000 586.00
_exptl_crystal_size_max 0.300
_exptl_crystal_size_mid 0.300
_exptl_crystal_size_min 0.300
_refine_diff_density_max 0.650
_refine_diff_density_min -0.660
_refine_ls_extinction_method none
_refine_ls_goodness_of_fit_ref 1.158
_refine_ls_hydrogen_treatment constr
_refine_ls_number_parameters 63
_refine_ls_number_reflns 1185
_refine_ls_number_restraints 0
_refine_ls_R_factor_gt 0.0692
_refine_ls_shift/su_max 0.000
_refine_ls_structure_factor_coef Fsqd
_refine_ls_weighting_details 'w = 1/[\s^2^(Fo^2^)+(0.1491P)^2^+0.0000P] where P=(Fo^2^+2Fc^2^)/3'
_refine_ls_weighting_scheme calc
_refine_ls_wR_factor_ref 0.2315
_reflns_number_gt 985
_reflns_number_total 1185
_reflns_threshold_expression F^2^>2.0\s(F^2^)
_cod_data_source_file ja507971r_si_002.cif
_cod_data_source_block MOF508_Naph
_cod_depositor_comments 'Adding full bibliography for 4122745--4122747.cif.'
_cod_database_code 4122745

loop_
_symmetry_equiv_pos_site_id
_symmetry_equiv_pos_as_xyz
1 +X,+Y,+Z
2 -Y,+X,+Z
3 -X,-Y,+Z
4 +Y,-X,+Z
5 -X,+Y,+Z
6 +Y,+X,+Z
7 +X,-Y,+Z
8 -Y,-X,+Z
9 -X,-Y,-Z
10 +Y,-X,-Z
11 +X,+Y,-Z
12 -Y,+X,-Z
13 +X,-Y,-Z
14 -Y,-X,-Z
15 -X,+Y,-Z
16 +Y,+X,-Z

loop_
_atom_site_label
_atom_site_type_symbol
_atom_site_fract_x
_atom_site_fract_y
_atom_site_fract_z
_atom_site_U_iso_or_equiv
_atom_site_adp_type
_atom_site_occupancy
_atom_site_symmetry_multiplicity
_atom_site_calc_flag
_atom_site_refinement_flags
Zn1 Zn 0.0000 0.0000 0.39515(6) 0.0402(5) Uani 1.0 2 d .
O1 O 0.1828(4) 0.0000 0.4216(3) 0.0723(12) Uani 1.0 8 d .
N1 N 0.0000 0.0000 0.2504(6) 0.055(2) Uani 1.0 2 d .
C1 C 0.2336(6) 0.0000 0.5000 0.0531(16) Uani 1.0 4 d .
C2 C 0.3722(7) 0.0000 0.5000 0.0592(18) Uani 1.0 4 d .
C3 C 0.4379(9) 0.0782(13) 0.4471(10) 0.120(5) Uani 0.5000 16 d .
C4 C 0.369(3) 0.178(4) 0.381(5) 0.29(4) Uani 0.2500 16 d .
C5 C 0.441(4) 0.253(10) 0.327(10) 0.73(11) Uani 0.2500 16 d .
C6 C 0.0683(9) 0.0683(9) 0.1998(9) 0.172(12) Uani 0.5000 8 d .
C7 C 0.0672(12) 0.0672(12) 0.1016(8) 0.180(15) Uani 0.5000 8 d .
C8 C 0.0000 0.0000 0.0519(7) 0.060(3) Uani 1.0 2 d .
H4 H 0.2833 0.1843 0.3789 0.3485 Uiso 0.2500 16 calc R
H5 H 0.4013 0.3097 0.2873 0.8789 Uiso 0.2500 16 calc R

loop_
_atom_site_aniso_label
_atom_site_aniso_U_11
_atom_site_aniso_U_22
_atom_site_aniso_U_33
_atom_site_aniso_U_12
_atom_site_aniso_U_13
_atom_site_aniso_U_23
Zn1 0.0459(5) 0.0459(5) 0.0288(6) 0.0000 0.0000 0.0000
O1 0.0426(19) 0.114(4) 0.061(3) 0.0000 -0.0034(18) 0.0000
N1 0.067(4) 0.067(4) 0.032(4) 0.0000 0.0000 0.0000
C1 0.038(4) 0.065(5) 0.057(4) 0.0000 0.0000 0.0000
C2 0.043(4) 0.084(6) 0.051(4) 0.0000 0.0000 0.0000
C3 0.045(5) 0.172(12) 0.143(10) -0.001(6) 0.000(6) 0.084(9)
C4 0.056(14) 0.16(4) 0.65(10) 0.051(18) 0.06(3) 0.23(5)
C5 0.11(3) 0.79(13) 1.3(3) 0.14(5) 0.18(6) 0.99(16)
C6 0.244(18) 0.244(18) 0.029(5) -0.191(19) -0.001(4) -0.001(4)
C7 0.25(3) 0.25(3) 0.041(7) -0.19(3) 0.003(4) 0.003(4)
C8 0.076(5) 0.076(5) 0.027(5) 0.0000 0.0000 0.0000

loop_
_atom_type_symbol
_atom_type_description
_atom_type_scat_dispersion_real
_atom_type_scat_dispersion_imag
_atom_type_scat_source
C C 0.0033 0.0016
;
International Tables for Crystallography
(1992, Vol. C, Tables 4.2.6.8 and 6.1.1.4)
;
H H 0.0000 0.0000
;
International Tables for Crystallography
(1992, Vol. C, Table 6.1.1.4)
;
O O 0.0106 0.0060
;
International Tables for Crystallography
(1992, Vol. C, Tables 4.2.6.8 and 6.1.1.4)
;
Zn Zn 0.2839 1.4301
;
International Tables for Crystallography
(1992, Vol. C, Tables 4.2.6.8 and 6.1.1.4)
;
N N 0.0061 0.0033
;
International Tables for Crystallography
(1992, Vol. C, Tables 4.2.6.8 and 6.1.1.4)
;

loop_
_geom_angle_atom_site_label_1
_geom_angle_atom_site_label_2
_geom_angle_atom_site_label_3
_geom_angle
_geom_angle_publ_flag
_geom_angle_site_symmetry_1
_geom_angle_site_symmetry_3
O1 Zn1 O1 88.08(4) yes . 2_555
O1 Zn1 O1 158.92(18) yes . 3_555
O1 Zn1 O1 88.08(4) yes . 4_555
O1 Zn1 N1 100.54(13) yes . .
O1 Zn1 O1 88.08(4) yes 2_555 3_555
O1 Zn1 O1 158.92(18) yes 2_555 4_555
O1 Zn1 N1 100.54(13) yes 2_555 .
O1 Zn1 O1 88.08(4) yes 3_555 4_555
O1 Zn1 N1 100.54(13) yes 3_555 .
O1 Zn1 N1 100.54(13) yes 4_555 .
Zn1 O1 C1 127.3(4) yes . .
Zn1 N1 C6 124.0(6) yes . .
Zn1 N1 C6 124.0(6) yes . 2_555
Zn1 N1 C6 124.0(6) yes . 3_555
Zn1 N1 C6 124.0(6) yes . 4_555
C6 N1 C6 71.8(8) yes . 2_555
C6 N1 C6 112.1(10) yes . 3_555
C6 N1 C6 71.8(8) yes . 4_555
C6 N1 C6 71.8(8) yes 2_555 3_555
C6 N1 C6 112.1(10) yes 2_555 4_555
C6 N1 C6 71.8(8) yes 3_555 4_555
O1 C1 O1 126.5(7) yes . 11_556
O1 C1 C2 116.7(4) yes . .
O1 C1 C2 116.7(4) yes 11_556 .
C1 C2 C3 122.4(6) yes . .
C1 C2 C3 122.4(6) yes . 7_555
C1 C2 C3 122.4(6) yes . 11_556
C1 C2 C3 122.4(6) yes . 13_556
C3 C2 C3 79.2(9) yes . 7_555
C3 C2 C3 67.3(9) yes . 11_556
C3 C2 C3 115.3(9) yes . 13_556
C3 C2 C3 115.3(9) yes 7_555 11_556
C3 C2 C3 67.3(9) yes 7_555 13_556
C3 C2 C3 79.2(9) yes 11_556 13_556
C2 C3 C3 122.4(12) yes . 5_655
C2 C3 C3 50.4(7) yes . 7_555
C2 C3 C3 56.4(7) yes . 11_556
C2 C3 C3 87.3(8) yes . 15_656
C2 C3 C4 120.1(14) yes . .
C3 C3 C3 90.0(10) yes 5_655 7_555
C3 C3 C3 90.0(10) yes 5_655 11_556
C3 C3 C3 47.6(8) yes 5_655 15_656
C3 C3 C4 117.6(16) yes 5_655 .
C3 C3 C3 90.0(10) yes 7_555 11_556
C3 C3 C3 90.0(8) yes 7_555 15_656
C3 C3 C4 132.4(19) yes 7_555 .
C3 C3 C3 42.4(6) yes 11_556 15_656
C3 C3 C4 125(3) yes 11_556 .
C3 C3 C4 137.5(18) yes 15_656 .
C3 C4 C5 117(4) yes . .
C4 C5 C5 125(10) yes . 5_655
N1 C6 C6 54.1(6) yes . 2_555
N1 C6 C6 54.1(6) yes . 4_555
N1 C6 C7 123.3(10) yes . .
C6 C6 C6 90.0(8) yes 2_555 4_555
C6 C6 C7 89.5(10) yes 2_555 .
C6 C6 C7 89.5(10) yes 4_555 .
C6 C7 C7 90.5(9) yes . 2_555
C6 C7 C7 90.5(9) yes . 4_555
C6 C7 C8 124.6(12) yes . .
C7 C7 C7 90.0(11) yes 2_555 4_555
C7 C7 C8 54.1(8) yes 2_555 .
C7 C7 C8 54.1(8) yes 4_555 .
C7 C8 C7 71.9(9) yes . 2_555
C7 C8 C7 112.2(11) yes . 3_555
C7 C8 C7 71.9(9) yes . 4_555
C7 C8 C8 123.9(7) yes . 9_555
C7 C8 C7 71.9(9) yes 2_555 3_555
C7 C8 C7 112.2(11) yes 2_555 4_555
C7 C8 C8 123.9(7) yes 2_555 9_555
C7 C8 C7 71.9(9) yes 3_555 4_555
C7 C8 C8 123.9(7) yes 3_555 9_555
C7 C8 C8 123.9(7) yes 4_555 9_555
C3 C4 H4 121.443 no . .
C5 C4 H4 121.440 no . .
C4 C5 H5 117.353 no . .
C5 C5 H5 117.355 no 5_655 .

loop_
_geom_bond_atom_site_label_1
_geom_bond_atom_site_label_2
_geom_bond_distance
_geom_bond_publ_flag
_geom_bond_site_symmetry_2
Zn1 O1 2.034(5) yes .
Zn1 O1 2.034(5) yes 2_555
Zn1 O1 2.034(5) yes 3_555
Zn1 O1 2.034(5) yes 4_555
Zn1 N1 2.036(9) yes .
O1 C1 1.235(6) yes .
N1 C6 1.274(12) yes .
N1 C6 1.274(12) yes 2_555
N1 C6 1.274(12) yes 3_555
N1 C6 1.274(12) yes 4_555
C1 C2 1.516(10) yes .
C2 C3 1.342(14) yes .
C2 C3 1.342(14) yes 7_555
C2 C3 1.342(14) yes 11_556
C2 C3 1.342(14) yes 13_556
C3 C3 1.360(13) yes 5_655
C3 C3 1.71(2) yes 7_555
C3 C3 1.49(2) yes 11_556
C3 C3 2.015(17) yes 15_656
C3 C4 1.63(5) yes .
C4 C5 1.36(11) yes .
C5 C5 1.30(5) yes 5_655
C6 C6 1.494(14) yes 2_555
C6 C6 1.494(14) yes 4_555
C6 C7 1.381(16) yes .
C7 C7 1.471(19) yes 2_555
C7 C7 1.471(19) yes 4_555
C7 C8 1.253(14) yes .
C8 C8 1.460(14) yes 9_555
C4 H4 0.940 no .
C5 H5 0.940 no .

loop_
_geom_contact_atom_site_label_1
_geom_contact_atom_site_label_2
_geom_contact_distance
_geom_contact_publ_flag
_geom_contact_site_symmetry_2
Zn1 O1 3.262(5) no 11_556
Zn1 C1 2.950(6) no 2_555
Zn1 C1 2.950(6) no 3_555
Zn1 C1 2.950(6) no 4_555
O1 C1 3.427(6) no 2_555
O1 C1 3.427(6) no 4_555
O1 C3 2.941(11) no .
O1 C3 2.941(11) no 7_555
O1 C3 3.453(12) no 11_556
O1 C3 3.453(12) no 13_556
O1 C4 2.88(4) no .
O1 C4 2.88(4) no 7_555
O1 C6 3.444(13) no .
O1 C6 3.444(13) no 4_555
N1 C7 2.337(14) no 2_555
N1 C7 2.337(14) no 3_555
N1 C7 2.337(14) no 4_555
N1 C8 2.792(13) no .
C1 C4 2.97(5) no .
C1 C4 2.97(5) no 7_555
C1 C4 2.97(5) no 11_556
C1 C4 2.97(5) no 13_556
C2 C4 2.58(5) no 7_555
C2 C4 2.58(5) no 11_556
C2 C4 2.58(5) no 13_556
C3 C5 2.88(11) no 5_655
C4 C4 2.87(4) no 5_655
C4 C4 3.36(9) no 11_556
C6 C7 2.511(17) no 3_555
C7 C7 3.535(17) no 9_555
Zn1 Zn1 2.9492(13) no 9_556
Zn1 O1 3.262(5) no 9_556
Zn1 O1 3.262(5) no 10_556
Zn1 O1 3.262(5) no 12_556
O1 Zn1 3.262(5) no 9_556
O1 O1 3.586(5) no 10_556
O1 O1 3.586(5) no 12_556
C1 Zn1 2.950(6) no 9_556
C1 O1 3.427(6) no 10_556
C1 O1 3.427(6) no 12_556
C2 C2 2.796(11) no 3_655
C2 C3 2.367(13) no 3_655
C2 C3 2.367(13) no 9_656
C3 C2 2.367(13) no 3_655
C3 C3 2.186(18) no 3_655
C3 C3 2.643(18) no 9_656
C4 C4 2.95(5) no 6_555
C4 C5 3.22(8) no 6_555
C5 C4 3.22(8) no 6_555
C5 C5 2.90(11) no 6_555
C7 C7 3.214(16) no 10_555
C7 C7 2.858(16) no 11_555
C7 C7 3.214(16) no 12_555
C8 C7 2.396(15) no 10_555
C8 C7 2.396(15) no 11_555
C8 C7 2.396(15) no 12_555
O1 H4 2.3740 no .
O1 H4 3.1573 no 4_555
O1 H4 2.3740 no 7_555
C1 H4 2.6948 no .
C1 H4 3.5776 no 4_555
C1 H4 2.6948 no 7_555
C1 H4 2.6948 no 11_556
C1 H4 2.6948 no 13_556
C2 H4 2.8127 no .
C2 H4 2.8127 no 7_555
C2 H4 2.8127 no 11_556
C2 H4 2.8127 no 13_556
C3 H4 3.4016 no 5_655
C3 H4 3.4680 no 7_555
C3 H4 3.1921 no 11_556
C3 H5 3.4091 no .
C4 H4 3.5113 no 11_556
C4 H5 3.1764 no 5_655
C5 H4 3.1941 no 5_655
H4 H4 3.4063 no 11_556
H4 H5 2.2814 no .
H5 H5 2.1590 no 5_655
O1 H4 3.1573 no 6_555
C1 H4 3.5776 no 6_555
C1 H4 3.5776 no 10_556
C1 H4 3.5776 no 16_556
C4 H4 2.3240 no 6_555
C4 H5 2.8432 no 6_555
C5 H4 2.9165 no 6_555
C5 H5 3.2232 no 2_655
C5 H5 2.2351 no 6_555
H4 C4 2.3240 no 6_555
H4 C5 2.9165 no 6_555
H4 H4 1.5321 no 6_555
H4 H5 2.7160 no 6_555
H5 C4 2.8432 no 6_555
H5 C5 3.2232 no 4_565
H5 C5 2.2351 no 6_555
H5 H4 2.7160 no 6_555
H5 H5 3.3167 no 2_655
H5 H5 3.3167 no 4_565
H5 H5 1.4178 no 6_555

loop_
_geom_torsion_atom_site_label_1
_geom_torsion_atom_site_label_2
_geom_torsion_atom_site_label_3
_geom_torsion_atom_site_label_4
_geom_torsion
_geom_torsion_publ_flag
_geom_torsion_site_symmetry_1
_geom_torsion_site_symmetry_3
_geom_torsion_site_symmetry_4
O1 Zn1 O1 C1 -79.64(12) no . 2_555 2_555
O1 Zn1 O1 C1 79.64(12) no 2_555 . .
O1 Zn1 O1 C1 0.0 no . 3_555 3_555
O1 Zn1 O1 C1 0.0 no 3_555 . .
O1 Zn1 O1 C1 79.64(12) no . 4_555 4_555
O1 Zn1 O1 C1 -79.64(12) no 4_555 . .
O1 Zn1 N1 C6 -45.0 no . . .
O1 Zn1 N1 C6 -135.0 no . . 2_555
O1 Zn1 N1 C6 135.0 no . . 3_555
O1 Zn1 N1 C6 45.0 no . . 4_555
N1 Zn1 O1 C1 180.0 no . . .
O1 Zn1 O1 C1 -79.64(12) no 2_555 3_555 3_555
O1 Zn1 O1 C1 79.64(12) no 3_555 2_555 2_555
O1 Zn1 O1 C1 0.0 no 2_555 4_555 4_555
O1 Zn1 O1 C1 0.0 no 4_555 2_555 2_555
O1 Zn1 N1 C6 45.0 no 2_555 . .
O1 Zn1 N1 C6 -45.0 no 2_555 . 2_555
O1 Zn1 N1 C6 -135.0 no 2_555 . 3_555
O1 Zn1 N1 C6 135.0 no 2_555 . 4_555
N1 Zn1 O1 C1 180.0 no . 2_555 2_555
O1 Zn1 O1 C1 -79.64(12) no 3_555 4_555 4_555
O1 Zn1 O1 C1 79.64(12) no 4_555 3_555 3_555
O1 Zn1 N1 C6 135.0 no 3_555 . .
O1 Zn1 N1 C6 45.0 no 3_555 . 2_555
O1 Zn1 N1 C6 -45.0 no 3_555 . 3_555
O1 Zn1 N1 C6 -135.0 no 3_555 . 4_555
N1 Zn1 O1 C1 180.0 no . 3_555 3_555
O1 Zn1 N1 C6 -135.0 no 4_555 . .
O1 Zn1 N1 C6 135.0 no 4_555 . 2_555
O1 Zn1 N1 C6 45.0 no 4_555 . 3_555
O1 Zn1 N1 C6 -45.0 no 4_555 . 4_555
N1 Zn1 O1 C1 180.0 no . 4_555 4_555
Zn1 O1 C1 O1 0.0 no . . 11_556
Zn1 O1 C1 C2 180.0 no . . .
Zn1 N1 C6 C6 -119.2(4) no . . 2_555
Zn1 N1 C6 C6 119.2(4) no . . 4_555
Zn1 N1 C6 C7 180(327600) no . . .
Zn1 N1 C6 C6 -119.2(4) no . 2_555 3_555
Zn1 N1 C6 C6 119.2(4) no . 2_555 .
Zn1 N1 C6 C7 180(327600) no . 2_555 2_555
Zn1 N1 C6 C6 -119.2(4) no . 3_555 4_555
Zn1 N1 C6 C6 119.2(4) no . 3_555 2_555
Zn1 N1 C6 C7 180(327600) no . 3_555 3_555
Zn1 N1 C6 C6 -119.2(4) no . 4_555 .
Zn1 N1 C6 C6 119.2(4) no . 4_555 3_555
Zn1 N1 C6 C7 180(327600) no . 4_555 4_555
C6 N1 C6 C6 121.6(8) no . 2_555 3_555
C6 N1 C6 C6 0.0(6) no . 2_555 .
C6 N1 C6 C7 60.8(10) no . 2_555 2_555
C6 N1 C6 C6 0.0(6) no 2_555 . 2_555
C6 N1 C6 C6 -121.6(8) no 2_555 . 4_555
C6 N1 C6 C7 -60.8(10) no 2_555 . .
C6 N1 C6 C6 60.8(6) no . 3_555 4_555
C6 N1 C6 C6 -60.8(6) no . 3_555 2_555
C6 N1 C6 C7 0.0(11) no . 3_555 3_555
C6 N1 C6 C6 60.8(6) no 3_555 . 2_555
C6 N1 C6 C6 -60.8(6) no 3_555 . 4_555
C6 N1 C6 C7 0.0(11) no 3_555 . .
C6 N1 C6 C6 0.0(6) no . 4_555 .
C6 N1 C6 C6 -121.6(8) no . 4_555 3_555
C6 N1 C6 C7 -60.8(10) no . 4_555 4_555
C6 N1 C6 C6 121.6(8) no 4_555 . 2_555
C6 N1 C6 C6 0.0(6) no 4_555 . 4_555
C6 N1 C6 C7 60.8(10) no 4_555 . .
C6 N1 C6 C6 121.6(8) no 2_555 3_555 4_555
C6 N1 C6 C6 0.0(6) no 2_555 3_555 2_555
C6 N1 C6 C7 60.8(10) no 2_555 3_555 3_555
C6 N1 C6 C6 0.0(6) no 3_555 2_555 3_555
C6 N1 C6 C6 -121.6(8) no 3_555 2_555 .
C6 N1 C6 C7 -60.8(10) no 3_555 2_555 2_555
C6 N1 C6 C6 60.8(6) no 2_555 4_555 .
C6 N1 C6 C6 -60.8(6) no 2_555 4_555 3_555
C6 N1 C6 C7 0.0(11) no 2_555 4_555 4_555
C6 N1 C6 C6 60.8(6) no 4_555 2_555 3_555
C6 N1 C6 C6 -60.8(6) no 4_555 2_555 .
C6 N1 C6 C7 0.0(11) no 4_555 2_555 2_555
C6 N1 C6 C6 121.6(8) no 3_555 4_555 .
C6 N1 C6 C6 0.0(6) no 3_555 4_555 3_555
C6 N1 C6 C7 60.8(10) no 3_555 4_555 4_555
C6 N1 C6 C6 0.0(6) no 4_555 3_555 4_555
C6 N1 C6 C6 -121.6(8) no 4_555 3_555 2_555
C6 N1 C6 C7 -60.8(10) no 4_555 3_555 3_555
O1 C1 C2 C3 49.0 no . . .
O1 C1 C2 C3 -49.0 no . . 7_555
O1 C1 C2 C3 131.0 no . . 11_556
O1 C1 C2 C3 -131.0 no . . 13_556
O1 C1 C2 C3 -131.0 no 11_556 . .
O1 C1 C2 C3 131.0 no 11_556 . 7_555
O1 C1 C2 C3 -49.0 no 11_556 . 11_556
O1 C1 C2 C3 49.0 no 11_556 . 13_556
C1 C2 C3 C3 180(574648) no . . 5_655
C1 C2 C3 C3 -121.6(4) no . . 7_555
C1 C2 C3 C3 114.9(4) no . . 11_556
C1 C2 C3 C3 146.10(18) no . . 15_656
C1 C2 C3 C4 0.5(13) no . . .
C1 C2 C3 C3 180(371621) no . 7_555 3_655
C1 C2 C3 C3 121.6(4) no . 7_555 .
C1 C2 C3 C3 -114.9(4) no . 7_555 13_556
C1 C2 C3 C3 -146.10(18) no . 7_555 9_656
C1 C2 C3 C4 -0.5(13) no . 7_555 7_555
C1 C2 C3 C3 -180(729264) no . 11_556 15_656
C1 C2 C3 C3 121.6(4) no . 11_556 13_556
C1 C2 C3 C3 -114.9(4) no . 11_556 .
C1 C2 C3 C3 -146.10(18) no . 11_556 5_655
C1 C2 C3 C4 -0.5(13) no . 11_556 11_556
C1 C2 C3 C3 180(574648) no . 13_556 9_656
C1 C2 C3 C3 -121.6(4) no . 13_556 11_556
C1 C2 C3 C3 114.9(4) no . 13_556 7_555
C1 C2 C3 C3 146.10(18) no . 13_556 3_655
C1 C2 C3 C4 0.5(13) no . 13_556 13_556
C3 C2 C3 C3 58.4(12) no . 7_555 3_655
C3 C2 C3 C3 0.0(5) no . 7_555 .
C3 C2 C3 C3 123.4(7) no . 7_555 13_556
C3 C2 C3 C3 92.3(7) no . 7_555 9_656
C3 C2 C3 C4 -122.1(11) no . 7_555 7_555
C3 C2 C3 C3 -58.4(12) no 7_555 . 5_655
C3 C2 C3 C3 0.0(5) no 7_555 . 7_555
C3 C2 C3 C3 -123.4(7) no 7_555 . 11_556
C3 C2 C3 C3 -92.3(7) no 7_555 . 15_656
C3 C2 C3 C4 122.1(11) no 7_555 . .
C3 C2 C3 C3 -65.1(12) no . 11_556 15_656
C3 C2 C3 C3 -123.4(7) no . 11_556 13_556
C3 C2 C3 C3 0.0(6) no . 11_556 .
C3 C2 C3 C3 -31.2(6) no . 11_556 5_655
C3 C2 C3 C4 114.5(12) no . 11_556 11_556
C3 C2 C3 C3 65.1(12) no 11_556 . 5_655
C3 C2 C3 C3 123.4(7) no 11_556 . 7_555
C3 C2 C3 C3 0.0(6) no 11_556 . 11_556
C3 C2 C3 C3 31.2(6) no 11_556 . 15_656
C3 C2 C3 C4 -114.5(12) no 11_556 . .
C3 C2 C3 C3 -0.0(15) no . 13_556 9_656
C3 C2 C3 C3 58.4(8) no . 13_556 11_556
C3 C2 C3 C3 -65.1(8) no . 13_556 7_555
C3 C2 C3 C3 -33.9(9) no . 13_556 3_655
C3 C2 C3 C4 -179.5(9) no . 13_556 13_556
C3 C2 C3 C3 0.0(15) no 13_556 . 5_655
C3 C2 C3 C3 58.4(8) no 13_556 . 7_555
C3 C2 C3 C3 -65.1(8) no 13_556 . 11_556
C3 C2 C3 C3 -33.9(9) no 13_556 . 15_656
C3 C2 C3 C4 -179.5(9) no 13_556 . .
C3 C2 C3 C3 0.0(15) no 7_555 11_556 15_656
C3 C2 C3 C3 -58.4(8) no 7_555 11_556 13_556
C3 C2 C3 C3 65.1(8) no 7_555 11_556 .
C3 C2 C3 C3 33.9(9) no 7_555 11_556 5_655
C3 C2 C3 C4 179.5(9) no 7_555 11_556 11_556
C3 C2 C3 C3 -0.0(15) no 11_556 7_555 3_655
C3 C2 C3 C3 -58.4(8) no 11_556 7_555 .
C3 C2 C3 C3 65.1(8) no 11_556 7_555 13_556
C3 C2 C3 C3 33.9(9) no 11_556 7_555 9_656
C3 C2 C3 C4 179.5(9) no 11_556 7_555 7_555
C3 C2 C3 C3 65.1(12) no 7_555 13_556 9_656
C3 C2 C3 C3 123.4(7) no 7_555 13_556 11_556
C3 C2 C3 C3 0.0(6) no 7_555 13_556 7_555
C3 C2 C3 C3 31.2(6) no 7_555 13_556 3_655
C3 C2 C3 C4 -114.5(12) no 7_555 13_556 13_556
C3 C2 C3 C3 -65.1(12) no 13_556 7_555 3_655
C3 C2 C3 C3 -123.4(7) no 13_556 7_555 .
C3 C2 C3 C3 0.0(6) no 13_556 7_555 13_556
C3 C2 C3 C3 -31.2(6) no 13_556 7_555 9_656
C3 C2 C3 C4 114.5(12) no 13_556 7_555 7_555
C3 C2 C3 C3 -58.4(12) no 11_556 13_556 9_656
C3 C2 C3 C3 0.0(5) no 11_556 13_556 11_556
C3 C2 C3 C3 -123.4(7) no 11_556 13_556 7_555
C3 C2 C3 C3 -92.3(7) no 11_556 13_556 3_655
C3 C2 C3 C4 122.1(11) no 11_556 13_556 13_556
C3 C2 C3 C3 58.4(12) no 13_556 11_556 15_656
C3 C2 C3 C3 0.0(5) no 13_556 11_556 13_556
C3 C2 C3 C3 123.4(7) no 13_556 11_556 .
C3 C2 C3 C3 92.3(7) no 13_556 11_556 5_655
C3 C2 C3 C4 -122.1(11) no 13_556 11_556 11_556
C2 C3 C3 C2 0(2) no . 5_655 3_655
C2 C3 C3 C3 41.0(14) no . 5_655 3_655
C2 C3 C3 C3 -49.0(14) no . 5_655 15_656
C2 C3 C3 C3 -49.0(9) no . 5_655 11_556
C2 C3 C3 C4 -179.5(9) no . 5_655 5_655
C2 C3 C3 C2 0.0(3) no . 7_555 .
C2 C3 C3 C3 -134.0(10) no . 7_555 3_655
C2 C3 C3 C3 -44.0(6) no . 7_555 13_556
C2 C3 C3 C3 -86.5(7) no . 7_555 9_656
C2 C3 C3 C4 97.2(11) no . 7_555 7_555
C2 C3 C3 C2 0.0(3) no . 11_556 .
C2 C3 C3 C3 130.0(10) no . 11_556 15_656
C2 C3 C3 C3 40.0(5) no . 11_556 13_556
C2 C3 C3 C3 130.0(10) no . 11_556 5_655
C2 C3 C3 C4 -105.5(10) no . 11_556 11_556
C2 C3 C3 C2 100.7(8) no . 15_656 3_655
C2 C3 C3 C3 -39.7(6) no . 15_656 11_556
C2 C3 C3 C3 50.3(7) no . 15_656 9_656
C2 C3 C3 C3 140.3(10) no . 15_656 5_655
C2 C3 C3 C4 -125.7(11) no . 15_656 15_656
C2 C3 C4 C5 -179(3) no . . .
C3 C3 C3 C2 134.0(11) no 5_655 7_555 .
C3 C3 C3 C3 0.0(10) no 5_655 7_555 3_655
C3 C3 C3 C3 90.0(9) no 5_655 7_555 13_556
C3 C3 C3 C3 47.6(9) no 5_655 7_555 9_656
C3 C3 C3 C4 -128.8(12) no 5_655 7_555 7_555
C3 C3 C3 C2 -41.0(14) no 7_555 5_655 3_655
C3 C3 C3 C3 0.0(8) no 7_555 5_655 3_655
C3 C3 C3 C3 -90.0(9) no 7_555 5_655 15_656
C3 C3 C3 C3 -90.0(9) no 7_555 5_655 11_556
C3 C3 C3 C4 139.5(11) no 7_555 5_655 5_655
C3 C3 C3 C2 -130.0(11) no 5_655 11_556 .
C3 C3 C3 C3 0.0(10) no 5_655 11_556 15_656
C3 C3 C3 C3 -90.0(9) no 5_655 11_556 13_556
C3 C3 C3 C3 0.0(6) no 5_655 11_556 5_655
C3 C3 C3 C4 124.5(11) no 5_655 11_556 11_556
C3 C3 C3 C2 49.0(15) no 11_556 5_655 3_655
C3 C3 C3 C3 90.0(9) no 11_556 5_655 3_655
C3 C3 C3 C3 0.0(10) no 11_556 5_655 15_656
C3 C3 C3 C3 0.0(6) no 11_556 5_655 11_556
C3 C3 C3 C4 -130.5(11) no 11_556 5_655 5_655
C3 C3 C3 C2 -39.7(10) no 5_655 15_656 3_655
C3 C3 C3 C3 180(641487) no 5_655 15_656 11_556
C3 C3 C3 C3 -90.0(11) no 5_655 15_656 9_656
C3 C3 C3 C3 0.0(8) no 5_655 15_656 5_655
C3 C3 C3 C4 94.0(15) no 5_655 15_656 15_656
C3 C3 C3 C2 49.0(11) no 15_656 5_655 3_655
C3 C3 C3 C3 90.0(9) no 15_656 5_655 3_655
C3 C3 C3 C3 0.0(6) no 15_656 5_655 15_656
C3 C3 C3 C3 0.0(10) no 15_656 5_655 11_556
C3 C3 C3 C4 -130.5(14) no 15_656 5_655 5_655
C3 C3 C4 C5 2(5) no 5_655 . .
C4 C3 C3 C2 180(3) no . 5_655 3_655
C4 C3 C3 C3 -139(3) no . 5_655 3_655
C4 C3 C3 C3 131(3) no . 5_655 15_656
C4 C3 C3 C3 131(3) no . 5_655 11_556
C4 C3 C3 C4 0(3) no . 5_655 5_655
C3 C3 C3 C2 -40.0(5) no 7_555 11_556 .
C3 C3 C3 C3 90.0(8) no 7_555 11_556 15_656
C3 C3 C3 C3 0.0(6) no 7_555 11_556 13_556
C3 C3 C3 C3 90.0(8) no 7_555 11_556 5_655
C3 C3 C3 C4 -145.5(9) no 7_555 11_556 11_556
C3 C3 C3 C2 44.0(6) no 11_556 7_555 .
C3 C3 C3 C3 -90.0(8) no 11_556 7_555 3_655
C3 C3 C3 C3 0.0(7) no 11_556 7_555 13_556
C3 C3 C3 C3 -42.4(6) no 11_556 7_555 9_656
C3 C3 C3 C4 141.2(10) no 11_556 7_555 7_555
C3 C3 C3 C2 50.3(8) no 7_555 15_656 3_655
C3 C3 C3 C3 -90.0(8) no 7_555 15_656 11_556
C3 C3 C3 C3 0.0(7) no 7_555 15_656 9_656
C3 C3 C3 C3 90.0(8) no 7_555 15_656 5_655
C3 C3 C3 C4 -176.0(11) no 7_555 15_656 15_656
C3 C3 C3 C2 86.5(7) no 15_656 7_555 .
C3 C3 C3 C3 -47.6(8) no 15_656 7_555 3_655
C3 C3 C3 C3 42.4(6) no 15_656 7_555 13_556
C3 C3 C3 C3 0.0(6) no 15_656 7_555 9_656
C3 C3 C3 C4 -176.3(10) no 15_656 7_555 7_555
C3 C3 C4 C5 -117(3) no 7_555 . .
C4 C3 C3 C2 -97(3) no . 7_555 .
C4 C3 C3 C3 129(3) no . 7_555 3_655
C4 C3 C3 C3 -141(3) no . 7_555 13_556
C4 C3 C3 C3 176(3) no . 7_555 9_656
C4 C3 C3 C4 0(3) no . 7_555 7_555
C3 C3 C3 C2 140.3(13) no 11_556 15_656 3_655
C3 C3 C3 C3 0.0(8) no 11_556 15_656 11_556
C3 C3 C3 C3 90.0(11) no 11_556 15_656 9_656
C3 C3 C3 C3 180(453600) no 11_556 15_656 5_655
C3 C3 C3 C4 -86.0(14) no 11_556 15_656 15_656
C3 C3 C3 C2 -130.0(11) no 15_656 11_556 .
C3 C3 C3 C3 0.0(6) no 15_656 11_556 15_656
C3 C3 C3 C3 -90.0(9) no 15_656 11_556 13_556
C3 C3 C3 C3 0.0(10) no 15_656 11_556 5_655
C3 C3 C3 C4 124.5(14) no 15_656 11_556 11_556
C3 C3 C4 C5 113(4) no 11_556 . .
C4 C3 C3 C2 105.5(17) no . 11_556 .
C4 C3 C3 C3 -124.5(17) no . 11_556 15_656
C4 C3 C3 C3 145.5(17) no . 11_556 13_556
C4 C3 C3 C3 -124.5(19) no . 11_556 5_655
C4 C3 C3 C4 0(2) no . 11_556 11_556
C3 C3 C4 C5 58(5) no 15_656 . .
C4 C3 C3 C2 -126(3) no . 15_656 3_655
C4 C3 C3 C3 94(3) no . 15_656 11_556
C4 C3 C3 C3 -176(3) no . 15_656 9_656
C4 C3 C3 C3 -86(3) no . 15_656 5_655
C4 C3 C3 C4 8(3) no . 15_656 15_656
C3 C4 C5 C5 -2(14) no . . 5_655
C4 C5 C5 C4 0(20) no . 5_655 5_655
N1 C6 C6 N1 0.0(4) no . 2_555 .
N1 C6 C6 C6 -43.6(6) no . 2_555 3_555
N1 C6 C6 C7 -133.1(8) no . 2_555 2_555
N1 C6 C6 N1 0.0(4) no . 4_555 .
N1 C6 C6 C6 43.6(6) no . 4_555 3_555
N1 C6 C6 C7 133.1(8) no . 4_555 4_555
N1 C6 C7 C7 45.0(12) no . . 2_555
N1 C6 C7 C7 -45.0(12) no . . 4_555
N1 C6 C7 C8 0.0(19) no . . .
C6 C6 C6 N1 -43.6(7) no 2_555 4_555 .
C6 C6 C6 C6 0.0(8) no 2_555 4_555 3_555
C6 C6 C6 C7 89.5(8) no 2_555 4_555 4_555
C6 C6 C6 N1 43.6(7) no 4_555 2_555 .
C6 C6 C6 C6 0.0(8) no 4_555 2_555 3_555
C6 C6 C6 C7 -89.5(8) no 4_555 2_555 2_555
C6 C6 C7 C7 0.0(8) no 2_555 . 2_555
C6 C6 C7 C7 -90.0(8) no 2_555 . 4_555
C6 C6 C7 C8 -45.0(13) no 2_555 . .
C7 C6 C6 N1 133.1(9) no . 2_555 .
C7 C6 C6 C6 89.5(9) no . 2_555 3_555
C7 C6 C6 C7 0.0(8) no . 2_555 2_555
C6 C6 C7 C7 90.0(8) no 4_555 . 2_555
C6 C6 C7 C7 0.0(8) no 4_555 . 4_555
C6 C6 C7 C8 45.0(13) no 4_555 . .
C7 C6 C6 N1 -133.1(9) no . 4_555 .
C7 C6 C6 C6 -89.5(9) no . 4_555 3_555
C7 C6 C6 C7 0.0(8) no . 4_555 4_555
C6 C7 C7 C6 0.0(9) no . 2_555 2_555
C6 C7 C7 C7 -90.5(8) no . 2_555 3_555
C6 C7 C7 C8 -134.0(10) no . 2_555 .
C6 C7 C7 C6 0.0(9) no . 4_555 4_555
C6 C7 C7 C7 90.5(8) no . 4_555 3_555
C6 C7 C7 C8 134.0(10) no . 4_555 .
C6 C7 C8 C7 60.9(12) no . . 2_555
C6 C7 C8 C7 0.0(14) no . . 3_555
C6 C7 C8 C7 -60.9(12) no . . 4_555
C6 C7 C8 C8 180(539303) no . . 9_555
C7 C7 C7 C6 -90.5(8) no 2_555 4_555 4_555
C7 C7 C7 C7 0.0(8) no 2_555 4_555 3_555
C7 C7 C7 C8 43.5(7) no 2_555 4_555 .
C7 C7 C7 C6 90.5(8) no 4_555 2_555 2_555
C7 C7 C7 C7 0.0(8) no 4_555 2_555 3_555
C7 C7 C7 C8 -43.5(7) no 4_555 2_555 .
C7 C7 C8 C7 0.0(6) no 2_555 . 2_555
C7 C7 C8 C7 -60.9(8) no 2_555 . 3_555
C7 C7 C8 C7 -121.7(8) no 2_555 . 4_555
C7 C7 C8 C8 119.1(7) no 2_555 . 9_555
C8 C7 C7 C6 134.0(10) no . 2_555 2_555
C8 C7 C7 C7 43.5(7) no . 2_555 3_555
C8 C7 C7 C8 0.0(4) no . 2_555 .
C7 C7 C8 C7 121.7(8) no 4_555 . 2_555
C7 C7 C8 C7 60.9(8) no 4_555 . 3_555
C7 C7 C8 C7 0.0(6) no 4_555 . 4_555
C7 C7 C8 C8 -119.1(7) no 4_555 . 9_555
C8 C7 C7 C6 -134.0(10) no . 4_555 4_555
C8 C7 C7 C7 -43.5(7) no . 4_555 3_555
C8 C7 C7 C8 0.0(4) no . 4_555 .
C7 C8 C8 C7 180(428400) no . 9_555 9_555
C7 C8 C8 C7 90.0(8) no . 9_555 10_555
C7 C8 C8 C7 0.0(8) no . 9_555 11_555
C7 C8 C8 C7 -90.0(8) no . 9_555 12_555
C7 C8 C8 C7 -90.0(8) no 2_555 9_555 9_555
C7 C8 C8 C7 180(428400) no 2_555 9_555 10_555
C7 C8 C8 C7 90.0(8) no 2_555 9_555 11_555
C7 C8 C8 C7 0.0(8) no 2_555 9_555 12_555
C7 C8 C8 C7 0.0(8) no 3_555 9_555 9_555
C7 C8 C8 C7 -90.0(8) no 3_555 9_555 10_555
C7 C8 C8 C7 180(428400) no 3_555 9_555 11_555
C7 C8 C8 C7 90.0(8) no 3_555 9_555 12_555
C7 C8 C8 C7 90.0(8) no 4_555 9_555 9_555
C7 C8 C8 C7 0.0(8) no 4_555 9_555 10_555
C7 C8 C8 C7 -90.0(8) no 4_555 9_555 11_555
C7 C8 C8 C7 180(428400) no 4_555 9_555 12_555
